data_4068642
loop_
_publ_author_name
'Blacker, A. John'
'Duckett, Simon B.'
'Grace, Jake'
'Perutz, Robin N.'
'Whitwood, Adrian C.'

_publ_section_title
;
 Reactivity, Structures, and NMR Spectroscopy of Half-Sandwich
 Pentamethylcyclopentadienyl Rhodium Amido Complexes Relevant to Transfer
 Hydrogenation
;
_journal_issue 5
_journal_name_full Organometallics
_journal_page_first 1435
_journal_paper_doi 10.1021/om8009969
_journal_volume 28
_journal_year 2009
_chemical_absolute_configuration ad
_chemical_formula_moiety 'C31 H36 I N2 O2 Rh S, C H4 O'
_chemical_formula_sum 'C32 H40 I N2 O3 Rh S'
_chemical_formula_weight 762.53
_chemical_name_systematic
; 
 ? 
;
_space_group_IT_number 4
_symmetry_cell_setting monoclinic
_symmetry_space_group_name_Hall 'P 2yb'
_symmetry_space_group_name_H-M 'P 1 21 1'
_atom_sites_solution_hydrogens geom
_atom_sites_solution_primary direct
_atom_sites_solution_secondary difmap
_audit_creation_method SHELXL-97
_cell_angle_alpha 90.00
_cell_angle_beta 97.4630(10)
_cell_angle_gamma 90.00
_cell_formula_units_Z 2
_cell_length_a 8.4842(5)
_cell_length_b 9.1856(6)
_cell_length_c 20.6402(13)
_cell_measurement_reflns_used 5383
_cell_measurement_temperature 110(2)
_cell_measurement_theta_max 28.12
_cell_measurement_theta_min 2.42
_cell_volume 1594.92(17)
_computing_cell_refinement 'Bruker SMART'
_computing_data_collection 'Bruker SMART'
_computing_data_reduction 'Bruker SAINT'
_computing_molecular_graphics 'Bruker SHELXTL'
_computing_publication_material 'Bruker SHELXTL'
_computing_structure_refinement 'SHELXL-97 (Sheldrick, 1997)'
_computing_structure_solution 'SHELXS-97 (Sheldrick, 1990)'
_diffrn_ambient_temperature 110(2)
_diffrn_measured_fraction_theta_full 0.995
_diffrn_measured_fraction_theta_max 0.995
_diffrn_measurement_device_type 'CCD area detector'
_diffrn_measurement_method 'phi and omega scans'
_diffrn_radiation_monochromator graphite
_diffrn_radiation_source 'fine-focus sealed tube'
_diffrn_radiation_type MoK\a
_diffrn_radiation_wavelength 0.71073
_diffrn_reflns_av_R_equivalents 0.0244
_diffrn_reflns_av_sigmaI/netI 0.0337
_diffrn_reflns_limit_h_max 11
_diffrn_reflns_limit_h_min -11
_diffrn_reflns_limit_k_max 12
_diffrn_reflns_limit_k_min -12
_diffrn_reflns_limit_l_max 27
_diffrn_reflns_limit_l_min -27
_diffrn_reflns_number 21931
_diffrn_reflns_theta_full 28.30
_diffrn_reflns_theta_max 28.30
_diffrn_reflns_theta_min 0.99
_exptl_absorpt_coefficient_mu 1.603
_exptl_absorpt_correction_T_max 0.908
_exptl_absorpt_correction_T_min 0.814
_exptl_absorpt_correction_type multi-scan
_exptl_absorpt_process_details 'SADABS v2.03; (Sheldrick)'
_exptl_crystal_colour red
_exptl_crystal_density_diffrn 1.588
_exptl_crystal_density_method 'not measured'
_exptl_crystal_description block
_exptl_crystal_F_000 768
_exptl_crystal_size_max 0.20
_exptl_crystal_size_mid 0.13
_exptl_crystal_size_min 0.06
_refine_diff_density_max 1.028
_refine_diff_density_min -0.423
_refine_diff_density_rms 0.129
_refine_ls_abs_structure_details 'Flack H D (1983), Acta Cryst. A39, 876-881'
_refine_ls_abs_structure_Flack -0.021(13)
_refine_ls_extinction_method none
_refine_ls_goodness_of_fit_ref 1.090
_refine_ls_hydrogen_treatment mixed
_refine_ls_matrix_type full
_refine_ls_number_parameters 377
_refine_ls_number_reflns 7863
_refine_ls_number_restraints 1
_refine_ls_restrained_S_all 1.090
_refine_ls_R_factor_all 0.0272
_refine_ls_R_factor_gt 0.0248
_refine_ls_shift/su_max 0.001
_refine_ls_shift/su_mean 0.000
_refine_ls_structure_factor_coef Fsqd
_refine_ls_weighting_details 'calc w=1/[\s^2^(Fo^2^)+(0.0359P)^2^+0.0000P] where P=(Fo^2^+2Fc^2^)/3'
_refine_ls_weighting_scheme calc
_refine_ls_wR_factor_gt 0.0585
_refine_ls_wR_factor_ref 0.0663
_reflns_number_gt 7503
_reflns_number_total 7863
_reflns_threshold_expression >2sigma(I)
_cod_data_source_file om8009969_si_001.cif
_cod_data_source_block rnp0514m
_cod_depositor_comments
;
The following automatic conversions were performed:

'_symmetry_cell_setting' value 'Monoclinic' changed to 'monoclinic'
according to /home/saulius/struct/CIF-dictionaries/cif_core.dic
dictionary named 'cif_core.dic' version 2.4.2 from 2011-04-26.

Automatic conversion script
Id: cif_fix_values 1715 2011-07-08 13:25:40Z adriana 
;
_cod_original_sg_symbol_H-M P2(1)
_cod_database_code 4068642

loop_
_symmetry_equiv_pos_as_xyz
'x, y, z'
'-x, y+1/2, -z'

loop_
_atom_site_label
_atom_site_type_symbol
_atom_site_fract_x
_atom_site_fract_y
_atom_site_fract_z
_atom_site_U_iso_or_equiv
_atom_site_adp_type
_atom_site_occupancy
_atom_site_symmetry_multiplicity
_atom_site_calc_flag
_atom_site_refinement_flags
Rh1 Rh 0.10964(3) 0.88805(2) 0.362529(10) 0.02222(6) Uani 1 1 d .
C1 C -0.0609(5) 0.8231(4) 0.42563(18) 0.0370(8) Uani 1 1 d .
C2 C -0.0567(4) 0.7183(4) 0.37415(16) 0.0281(7) Uani 1 1 d .
C3 C 0.0982(3) 0.6552(4) 0.38176(15) 0.0270(6) Uani 1 1 d .
C4 C 0.1920(4) 0.7260(4) 0.43510(17) 0.0372(8) Uani 1 1 d .
C5 C 0.0896(5) 0.8278(5) 0.46240(17) 0.0448(9) Uani 1 1 d .
C6 C -0.2086(6) 0.9050(6) 0.4382(3) 0.0680(16) Uani 1 1 d .
H6A H -0.2593 0.8541 0.4717 0.102 Uiso 1 1 calc R
H6B H -0.2828 0.9102 0.3977 0.102 Uiso 1 1 calc R
H6C H -0.1794 1.0037 0.4533 0.102 Uiso 1 1 calc R
C7 C -0.1949(4) 0.6747(5) 0.3255(2) 0.0504(10) Uani 1 1 d .
H7A H -0.1562 0.6237 0.2889 0.076 Uiso 1 1 calc R
H7B H -0.2541 0.7617 0.3092 0.076 Uiso 1 1 calc R
H7C H -0.2649 0.6099 0.3465 0.076 Uiso 1 1 calc R
C8 C 0.1474(5) 0.5299(4) 0.3435(2) 0.0442(10) Uani 1 1 d .
H8A H 0.1291 0.4389 0.3662 0.066 Uiso 1 1 calc R
H8B H 0.2606 0.5386 0.3390 0.066 Uiso 1 1 calc R
H8C H 0.0850 0.5295 0.3001 0.066 Uiso 1 1 calc R
C9 C 0.3596(5) 0.6941(7) 0.4621(2) 0.0671(16) Uani 1 1 d .
H9A H 0.4229 0.7834 0.4622 0.101 Uiso 1 1 calc R
H9B H 0.4030 0.6205 0.4349 0.101 Uiso 1 1 calc R
H9C H 0.3635 0.6574 0.5069 0.101 Uiso 1 1 calc R
C10 C 0.1316(8) 0.9143(7) 0.5238(2) 0.086(2) Uani 1 1 d .
H10A H 0.0879 1.0128 0.5175 0.128 Uiso 1 1 calc R
H10B H 0.2475 0.9197 0.5341 0.128 Uiso 1 1 calc R
H10C H 0.0869 0.8669 0.5598 0.128 Uiso 1 1 calc R
C11 C -0.0383(4) 1.0312(3) 0.23925(14) 0.0227(6) Uani 1 1 d .
H11 H -0.1073 0.9447 0.2269 0.027 Uiso 1 1 calc R
C12 C 0.1298(4) 0.9964(3) 0.22405(14) 0.0224(6) Uani 1 1 d .
H12 H 0.1996 1.0828 0.2354 0.027 Uiso 1 1 calc R
C13 C -0.1122(3) 1.1618(3) 0.20241(14) 0.0234(6) Uani 1 1 d .
C14 C -0.0340(4) 1.2953(3) 0.20373(16) 0.0266(6) Uani 1 1 d .
H14 H 0.0707 1.3036 0.2262 0.032 Uiso 1 1 calc R
C15 C -0.1069(4) 1.4166(3) 0.17275(17) 0.0306(7) Uani 1 1 d .
H15 H -0.0521 1.5070 0.1740 0.037 Uiso 1 1 calc R
C16 C -0.2588(4) 1.4057(4) 0.14021(17) 0.0375(8) Uani 1 1 d .
H16 H -0.3096 1.4887 0.1195 0.045 Uiso 1 1 calc R
C17 C -0.3361(4) 1.2748(5) 0.13786(19) 0.0409(9) Uani 1 1 d .
H17 H -0.4405 1.2676 0.1150 0.049 Uiso 1 1 calc R
C18 C -0.2652(4) 1.1525(4) 0.16810(16) 0.0336(7) Uani 1 1 d .
H18 H -0.3204 1.0623 0.1655 0.040 Uiso 1 1 calc R
C19 C 0.1238(4) 0.9654(3) 0.15192(15) 0.0293(7) Uani 1 1 d .
C20 C 0.2004(6) 1.0576(4) 0.1127(2) 0.0493(11) Uani 1 1 d .
H20 H 0.2564 1.1401 0.1315 0.059 Uiso 1 1 calc R
C21 C 0.1958(7) 1.0303(6) 0.0468(2) 0.0694(17) Uani 1 1 d .
H21 H 0.2493 1.0936 0.0205 0.083 Uiso 1 1 calc R
C22 C 0.1136(7) 0.9111(7) 0.01894(19) 0.080(2) Uani 1 1 d .
H22 H 0.1092 0.8932 -0.0266 0.096 Uiso 1 1 calc R
C23 C 0.0395(6) 0.8200(6) 0.0569(2) 0.0591(14) Uani 1 1 d .
H23 H -0.0153 0.7372 0.0377 0.071 Uiso 1 1 calc R
C24 C 0.0424(4) 0.8460(4) 0.12391(16) 0.0361(8) Uani 1 1 d .
H24 H -0.0111 0.7820 0.1499 0.043 Uiso 1 1 calc R
C25 C 0.3737(3) 0.7248(3) 0.19137(15) 0.0235(6) Uani 1 1 d .
C26 C 0.4429(4) 0.7773(4) 0.13856(16) 0.0293(7) Uani 1 1 d .
H26 H 0.4957 0.8687 0.1417 0.035 Uiso 1 1 calc R
C27 C 0.4356(4) 0.6972(4) 0.08137(17) 0.0305(7) Uani 1 1 d .
H27 H 0.4821 0.7351 0.0454 0.037 Uiso 1 1 calc R
C28 C 0.3614(4) 0.5624(3) 0.07583(17) 0.0289(7) Uani 1 1 d .
C29 C 0.2968(4) 0.5092(4) 0.12904(19) 0.0340(8) Uani 1 1 d .
H29 H 0.2470 0.4163 0.1263 0.041 Uiso 1 1 calc R
C30 C 0.3029(4) 0.5883(3) 0.18653(17) 0.0308(7) Uani 1 1 d .
H30 H 0.2586 0.5490 0.2227 0.037 Uiso 1 1 calc R
C31 C 0.3482(5) 0.4798(4) 0.0125(2) 0.0423(9) Uani 1 1 d .
H31A H 0.3134 0.3800 0.0195 0.063 Uiso 1 1 calc R
H31B H 0.4521 0.4777 -0.0034 0.063 Uiso 1 1 calc R
H31C H 0.2706 0.5278 -0.0199 0.063 Uiso 1 1 calc R
I1 I 0.30886(3) 1.11100(2) 0.401628(10) 0.03448(6) Uani 1 1 d .
N1 N -0.0296(3) 1.0529(3) 0.31074(12) 0.0236(5) Uani 1 1 d .
H1A H -0.112(5) 1.071(4) 0.3239(18) 0.025(10) Uiso 1 1 d .
H1B H 0.017(3) 1.138(4) 0.3232(14) 0.008(7) Uiso 1 1 d .
N2 N 0.1885(3) 0.8728(3) 0.26696(11) 0.0211(5) Uani 1 1 d .
O1 O 0.4240(3) 0.7371(3) 0.31697(12) 0.0372(6) Uani 1 1 d .
O2 O 0.4682(3) 0.9567(3) 0.25341(12) 0.0362(6) Uani 1 1 d .
S1 S 0.37033(8) 0.83126(9) 0.26313(4) 0.02603(15) Uani 1 1 d .
C32 C 0.6119(6) 0.3026(5) 0.3100(3) 0.0659(15) Uani 1 1 d .
H32A H 0.5503 0.3467 0.3419 0.099 Uiso 1 1 calc R
H32B H 0.5449 0.2935 0.2678 0.099 Uiso 1 1 calc R
H32C H 0.7038 0.3643 0.3050 0.099 Uiso 1 1 calc R
O3 O 0.6651(3) 0.1631(4) 0.33214(15) 0.0504(7) Uani 1 1 d .
H3 H 0.5889 0.1041 0.3266 0.076 Uiso 1 1 calc R

loop_
_atom_site_aniso_label
_atom_site_aniso_U_11
_atom_site_aniso_U_22
_atom_site_aniso_U_33
_atom_site_aniso_U_23
_atom_site_aniso_U_13
_atom_site_aniso_U_12
Rh1 0.02410(11) 0.02682(11) 0.01591(10) -0.00121(9) 0.00325(8) -0.00296(9)
C1 0.049(2) 0.0315(17) 0.0359(18) 0.0097(15) 0.0263(16) 0.0062(16)
C2 0.0240(15) 0.0302(16) 0.0307(16) 0.0095(13) 0.0063(12) -0.0014(12)
C3 0.0233(14) 0.0316(16) 0.0269(15) 0.0087(13) 0.0056(11) 0.0014(12)
C4 0.0312(17) 0.053(2) 0.0253(16) 0.0193(15) -0.0023(13) -0.0049(15)
C5 0.067(3) 0.048(2) 0.0230(16) 0.0009(15) 0.0201(17) -0.012(2)
C6 0.082(3) 0.054(3) 0.083(3) 0.025(2) 0.066(3) 0.028(3)
C7 0.0287(18) 0.058(2) 0.062(3) 0.019(2) -0.0056(17) -0.0149(17)
C8 0.059(2) 0.0272(18) 0.053(2) 0.0087(16) 0.033(2) 0.0099(16)
C9 0.033(2) 0.114(4) 0.050(2) 0.043(3) -0.0126(18) -0.009(2)
C10 0.150(6) 0.087(4) 0.023(2) -0.003(2) 0.023(3) -0.044(4)
C11 0.0268(14) 0.0221(14) 0.0195(13) -0.0036(11) 0.0038(11) -0.0057(11)
C12 0.0278(15) 0.0193(13) 0.0208(14) -0.0009(11) 0.0061(11) -0.0016(11)
C13 0.0248(14) 0.0267(14) 0.0196(13) -0.0028(11) 0.0064(11) -0.0020(12)
C14 0.0269(15) 0.0241(15) 0.0285(15) -0.0002(12) 0.0025(12) -0.0018(12)
C15 0.0306(16) 0.0245(17) 0.0376(17) 0.0034(12) 0.0079(13) 0.0001(12)
C16 0.0349(17) 0.040(2) 0.0362(18) 0.0090(16) 0.0015(14) 0.0106(15)
C17 0.0309(18) 0.046(2) 0.042(2) 0.0015(17) -0.0094(15) 0.0005(16)
C18 0.0299(16) 0.0331(18) 0.0355(17) 0.0003(14) -0.0047(13) -0.0052(13)
C19 0.0452(19) 0.0243(16) 0.0198(15) 0.0039(12) 0.0098(13) 0.0119(14)
C20 0.078(3) 0.0297(18) 0.048(2) 0.0158(16) 0.037(2) 0.0226(19)
C21 0.109(4) 0.070(3) 0.037(2) 0.029(2) 0.038(3) 0.058(3)
C22 0.107(4) 0.116(5) 0.0164(17) 0.010(3) 0.009(2) 0.077(4)
C23 0.061(3) 0.078(3) 0.034(2) -0.025(2) -0.0152(19) 0.036(2)
C24 0.0384(18) 0.0400(19) 0.0274(16) -0.0094(14) -0.0058(13) 0.0161(15)
C25 0.0201(13) 0.0225(14) 0.0291(15) 0.0003(12) 0.0074(12) 0.0028(11)
C26 0.0308(16) 0.0243(15) 0.0343(17) -0.0010(13) 0.0106(13) -0.0066(13)
C27 0.0359(17) 0.0264(16) 0.0312(16) 0.0004(13) 0.0125(14) 0.0000(13)
C28 0.0255(15) 0.0239(15) 0.0382(17) -0.0046(13) 0.0081(13) 0.0039(12)
C29 0.0340(17) 0.0189(14) 0.052(2) -0.0045(14) 0.0166(16) -0.0021(12)
C30 0.0309(15) 0.0253(17) 0.0391(17) 0.0043(13) 0.0160(13) 0.0013(12)
C31 0.043(2) 0.038(2) 0.048(2) -0.0174(17) 0.0133(17) -0.0028(16)
I1 0.03315(11) 0.04235(12) 0.02737(10) -0.01003(9) 0.00178(8) -0.01102(9)
N1 0.0250(13) 0.0279(13) 0.0184(12) -0.0021(10) 0.0049(10) 0.0002(11)
N2 0.0208(10) 0.0249(13) 0.0181(10) 0.0005(10) 0.0044(8) -0.0021(10)
O1 0.0205(11) 0.0605(17) 0.0293(12) 0.0047(11) -0.0012(9) 0.0072(11)
O2 0.0316(12) 0.0428(14) 0.0362(13) -0.0144(11) 0.0117(10) -0.0159(11)
S1 0.0187(3) 0.0353(4) 0.0242(3) -0.0035(3) 0.0034(3) -0.0047(3)
C32 0.076(3) 0.044(3) 0.087(4) -0.005(2) 0.045(3) -0.013(2)
O3 0.0246(12) 0.073(2) 0.0542(16) 0.0033(15) 0.0061(12) -0.0072(12)

loop_
_atom_type_symbol
_atom_type_description
_atom_type_scat_dispersion_real
_atom_type_scat_dispersion_imag
_atom_type_scat_source
C C 0.0033 0.0016 'International Tables Vol C Tables 4.2.6.8 and 6.1.1.4'
H H 0.0000 0.0000 'International Tables Vol C Tables 4.2.6.8 and 6.1.1.4'
N N 0.0061 0.0033 'International Tables Vol C Tables 4.2.6.8 and 6.1.1.4'
O O 0.0106 0.0060 'International Tables Vol C Tables 4.2.6.8 and 6.1.1.4'
S S 0.1246 0.1234 'International Tables Vol C Tables 4.2.6.8 and 6.1.1.4'
Rh Rh -1.1178 0.9187 'International Tables Vol C Tables 4.2.6.8 and 6.1.1.4'
I I -0.4742 1.8119 'International Tables Vol C Tables 4.2.6.8 and 6.1.1.4'

loop_
_geom_angle_atom_site_label_1
_geom_angle_atom_site_label_2
_geom_angle_atom_site_label_3
_geom_angle
N1 Rh1 C2 104.16(12)
N1 Rh1 C1 97.39(13)
C2 Rh1 C1 39.16(14)
N1 Rh1 C5 123.74(14)
C2 Rh1 C5 64.61(14)
C1 Rh1 C5 37.81(16)
N1 Rh1 C4 161.59(12)
C2 Rh1 C4 65.07(13)
C1 Rh1 C4 64.66(14)
C5 Rh1 C4 38.90(15)
N1 Rh1 N2 78.76(10)
C2 Rh1 N2 109.96(11)
C1 Rh1 N2 147.52(13)
C5 Rh1 N2 157.30(14)
C4 Rh1 N2 118.40(12)
N1 Rh1 C3 139.18(11)
C2 Rh1 C3 38.56(11)
C1 Rh1 C3 64.44(12)
C5 Rh1 C3 64.17(14)
C4 Rh1 C3 38.40(13)
N2 Rh1 C3 97.39(11)
N1 Rh1 I1 84.01(8)
C2 Rh1 I1 155.92(9)
C1 Rh1 I1 118.11(11)
C5 Rh1 I1 91.89(11)
C4 Rh1 I1 100.44(10)
N2 Rh1 I1 93.75(6)
C3 Rh1 I1 136.71(8)
C5 C1 C2 108.3(3)
C5 C1 C6 127.6(4)
C2 C1 C6 124.0(4)
C5 C1 Rh1 71.5(2)
C2 C1 Rh1 69.86(17)
C6 C1 Rh1 127.1(3)
C3 C2 C1 107.5(3)
C3 C2 C7 126.6(3)
C1 C2 C7 125.7(3)
C3 C2 Rh1 72.33(18)
C1 C2 Rh1 70.98(19)
C7 C2 Rh1 126.3(2)
C2 C3 C4 108.2(3)
C2 C3 C8 125.1(3)
C4 C3 C8 126.5(3)
C2 C3 Rh1 69.11(18)
C4 C3 Rh1 70.1(2)
C8 C3 Rh1 129.8(2)
C3 C4 C5 107.0(3)
C3 C4 C9 127.5(4)
C5 C4 C9 125.3(4)
C3 C4 Rh1 71.46(18)
C5 C4 Rh1 70.5(2)
C9 C4 Rh1 127.0(3)
C1 C5 C4 108.8(3)
C1 C5 C10 125.1(4)
C4 C5 C10 125.8(5)
C1 C5 Rh1 70.72(19)
C4 C5 Rh1 70.56(18)
C10 C5 Rh1 129.1(3)
C1 C6 H6A 109.5
C1 C6 H6B 109.5
H6A C6 H6B 109.5
C1 C6 H6C 109.5
H6A C6 H6C 109.5
H6B C6 H6C 109.5
C2 C7 H7A 109.5
C2 C7 H7B 109.5
H7A C7 H7B 109.5
C2 C7 H7C 109.5
H7A C7 H7C 109.5
H7B C7 H7C 109.5
C3 C8 H8A 109.5
C3 C8 H8B 109.5
H8A C8 H8B 109.5
C3 C8 H8C 109.5
H8A C8 H8C 109.5
H8B C8 H8C 109.5
C4 C9 H9A 109.5
C4 C9 H9B 109.5
H9A C9 H9B 109.5
C4 C9 H9C 109.5
H9A C9 H9C 109.5
H9B C9 H9C 109.5
C5 C10 H10A 109.5
C5 C10 H10B 109.5
H10A C10 H10B 109.5
C5 C10 H10C 109.5
H10A C10 H10C 109.5
H10B C10 H10C 109.5
N1 C11 C13 111.0(2)
N1 C11 C12 107.7(2)
C13 C11 C12 113.5(2)
N1 C11 H11 108.2
C13 C11 H11 108.2
C12 C11 H11 108.2
N2 C12 C19 114.2(2)
N2 C12 C11 106.6(2)
C19 C12 C11 109.1(3)
N2 C12 H12 108.9
C19 C12 H12 108.9
C11 C12 H12 108.9
C14 C13 C18 118.1(3)
C14 C13 C11 121.6(3)
C18 C13 C11 120.2(3)
C15 C14 C13 121.0(3)
C15 C14 H14 119.5
C13 C14 H14 119.5
C16 C15 C14 119.9(3)
C16 C15 H15 120.1
C14 C15 H15 120.1
C17 C16 C15 119.7(3)
C17 C16 H16 120.1
C15 C16 H16 120.1
C16 C17 C18 121.3(3)
C16 C17 H17 119.4
C18 C17 H17 119.4
C17 C18 C13 120.0(3)
C17 C18 H18 120.0
C13 C18 H18 120.0
C24 C19 C20 119.1(3)
C24 C19 C12 120.9(3)
C20 C19 C12 120.1(3)
C21 C20 C19 120.6(5)
C21 C20 H20 119.7
C19 C20 H20 119.7
C20 C21 C22 120.2(5)
C20 C21 H21 119.9
C22 C21 H21 119.9
C23 C22 C21 119.7(4)
C23 C22 H22 120.2
C21 C22 H22 120.2
C22 C23 C24 121.0(5)
C22 C23 H23 119.5
C24 C23 H23 119.5
C19 C24 C23 119.5(4)
C19 C24 H24 120.3
C23 C24 H24 120.3
C30 C25 C26 118.7(3)
C30 C25 S1 120.2(2)
C26 C25 S1 121.1(2)
C27 C26 C25 120.5(3)
C27 C26 H26 119.8
C25 C26 H26 119.8
C26 C27 C28 120.9(3)
C26 C27 H27 119.5
C28 C27 H27 119.5
C29 C28 C27 118.3(3)
C29 C28 C31 121.4(3)
C27 C28 C31 120.3(3)
C28 C29 C30 121.4(3)
C28 C29 H29 119.3
C30 C29 H29 119.3
C29 C30 C25 120.2(3)
C29 C30 H30 119.9
C25 C30 H30 119.9
C28 C31 H31A 109.5
C28 C31 H31B 109.5
H31A C31 H31B 109.5
C28 C31 H31C 109.5
H31A C31 H31C 109.5
H31B C31 H31C 109.5
C11 N1 Rh1 111.00(19)
C11 N1 H1A 116(3)
Rh1 N1 H1A 116(3)
C11 N1 H1B 111.4(19)
Rh1 N1 H1B 106.1(18)
H1A N1 H1B 96(3)
C12 N2 S1 113.77(18)
C12 N2 Rh1 111.98(17)
S1 N2 Rh1 118.26(12)
O1 S1 O2 117.17(16)
O1 S1 N2 108.44(13)
O2 S1 N2 112.97(15)
O1 S1 C25 106.00(15)
O2 S1 C25 104.51(14)
N2 S1 C25 106.98(13)
O3 C32 H32A 109.5
O3 C32 H32B 109.5
H32A C32 H32B 109.5
O3 C32 H32C 109.5
H32A C32 H32C 109.5
H32B C32 H32C 109.5
C32 O3 H3 109.5

loop_
_geom_bond_atom_site_label_1
_geom_bond_atom_site_label_2
_geom_bond_distance
Rh1 N1 2.122(3)
Rh1 C2 2.138(3)
Rh1 C1 2.153(3)
Rh1 C5 2.162(3)
Rh1 C4 2.163(3)
Rh1 N2 2.168(2)
Rh1 C3 2.180(3)
Rh1 I1 2.7107(3)
C1 C5 1.398(6)
C1 C2 1.438(5)
C1 C6 1.513(5)
C2 C3 1.426(4)
C2 C7 1.496(5)
C3 C4 1.428(5)
C3 C8 1.486(5)
C4 C5 1.440(6)
C4 C9 1.488(5)
C5 C10 1.499(6)
C6 H6A 0.9800
C6 H6B 0.9800
C6 H6C 0.9800
C7 H7A 0.9800
C7 H7B 0.9800
C7 H7C 0.9800
C8 H8A 0.9800
C8 H8B 0.9800
C8 H8C 0.9800
C9 H9A 0.9800
C9 H9B 0.9800
C9 H9C 0.9800
C10 H10A 0.9800
C10 H10B 0.9800
C10 H10C 0.9800
C11 N1 1.481(4)
C11 C13 1.512(4)
C11 C12 1.534(4)
C11 H11 1.0000
C12 N2 1.485(4)
C12 C19 1.510(4)
C12 H12 1.0000
C13 C14 1.393(4)
C13 C18 1.398(4)
C14 C15 1.389(4)
C14 H14 0.9500
C15 C16 1.377(5)
C15 H15 0.9500
C16 C17 1.367(6)
C16 H16 0.9500
C17 C18 1.384(5)
C17 H17 0.9500
C18 H18 0.9500
C19 C24 1.382(5)
C19 C20 1.390(5)
C20 C21 1.378(6)
C20 H20 0.9500
C21 C22 1.383(9)
C21 H21 0.9500
C22 C23 1.356(8)
C22 H22 0.9500
C23 C24 1.401(5)
C23 H23 0.9500
C24 H24 0.9500
C25 C30 1.388(4)
C25 C26 1.390(4)
C25 S1 1.778(3)
C26 C27 1.386(5)
C26 H26 0.9500
C27 C28 1.387(5)
C27 H27 0.9500
C28 C29 1.379(5)
C28 C31 1.503(5)
C29 C30 1.387(5)
C29 H29 0.9500
C30 H30 0.9500
C31 H31A 0.9800
C31 H31B 0.9800
C31 H31C 0.9800
N1 H1A 0.80(4)
N1 H1B 0.90(3)
N2 S1 1.601(2)
O1 S1 1.435(3)
O2 S1 1.449(2)
C32 O3 1.415(6)
C32 H32A 0.9800
C32 H32B 0.9800
C32 H32C 0.9800
O3 H3 0.8400

loop_
_geom_hbond_atom_site_label_D
_geom_hbond_atom_site_label_H
_geom_hbond_atom_site_label_A
_geom_hbond_distance_DH
_geom_hbond_distance_HA
_geom_hbond_distance_DA
_geom_hbond_angle_DHA
_geom_hbond_site_symmetry_A
N1 H1A O3 0.80(4) 2.10(4) 2.868(4) 162(4) 1_465
N1 H1B I1 0.90(3) 2.78(3) 3.263(3) 115(2) .
O3 H3 O2 0.84 2.18 2.884(4) 141.0 1_545

loop_
_geom_torsion_atom_site_label_1
_geom_torsion_atom_site_label_2
_geom_torsion_atom_site_label_3
_geom_torsion_atom_site_label_4
_geom_torsion
N1 Rh1 C1 C5 -138.3(2)
C2 Rh1 C1 C5 118.4(3)
C4 Rh1 C1 C5 37.4(2)
N2 Rh1 C1 C5 141.1(2)
C3 Rh1 C1 C5 80.1(2)
I1 Rh1 C1 C5 -51.1(2)
N1 Rh1 C1 C2 103.4(2)
C5 Rh1 C1 C2 -118.4(3)
C4 Rh1 C1 C2 -81.0(2)
N2 Rh1 C1 C2 22.7(3)
C3 Rh1 C1 C2 -38.24(18)
I1 Rh1 C1 C2 -169.49(15)
N1 Rh1 C1 C6 -14.7(4)
C2 Rh1 C1 C6 -118.1(5)
C5 Rh1 C1 C6 123.6(5)
C4 Rh1 C1 C6 161.0(5)
N2 Rh1 C1 C6 -95.4(5)
C3 Rh1 C1 C6 -156.3(5)
I1 Rh1 C1 C6 72.5(4)
C5 C1 C2 C3 2.1(4)
C6 C1 C2 C3 -174.7(3)
Rh1 C1 C2 C3 63.5(2)
C5 C1 C2 C7 177.0(3)
C6 C1 C2 C7 0.3(5)
Rh1 C1 C2 C7 -121.5(3)
C5 C1 C2 Rh1 -61.5(2)
C6 C1 C2 Rh1 121.8(3)
N1 Rh1 C2 C3 159.33(18)
C1 Rh1 C2 C3 -116.4(3)
C5 Rh1 C2 C3 -79.7(2)
C4 Rh1 C2 C3 -36.6(2)
N2 Rh1 C2 C3 76.36(19)
I1 Rh1 C2 C3 -93.2(3)
N1 Rh1 C2 C1 -84.3(2)
C5 Rh1 C2 C1 36.7(2)
C4 Rh1 C2 C1 79.8(2)
N2 Rh1 C2 C1 -167.26(19)
C3 Rh1 C2 C1 116.4(3)
I1 Rh1 C2 C1 23.2(3)
N1 Rh1 C2 C7 36.5(3)
C1 Rh1 C2 C7 120.8(4)
C5 Rh1 C2 C7 157.5(4)
C4 Rh1 C2 C7 -159.4(4)
N2 Rh1 C2 C7 -46.4(4)
C3 Rh1 C2 C7 -122.8(4)
I1 Rh1 C2 C7 144.0(3)
C1 C2 C3 C4 -3.2(4)
C7 C2 C3 C4 -178.1(3)
Rh1 C2 C3 C4 59.4(2)
C1 C2 C3 C8 172.6(3)
C7 C2 C3 C8 -2.3(5)
Rh1 C2 C3 C8 -124.8(3)
C1 C2 C3 Rh1 -62.7(2)
C7 C2 C3 Rh1 122.4(3)
N1 Rh1 C3 C2 -31.6(3)
C1 Rh1 C3 C2 38.8(2)
C5 Rh1 C3 C2 81.0(2)
C4 Rh1 C3 C2 119.6(3)
N2 Rh1 C3 C2 -112.91(19)
I1 Rh1 C3 C2 143.56(16)
N1 Rh1 C3 C4 -151.2(2)
C2 Rh1 C3 C4 -119.6(3)
C1 Rh1 C3 C4 -80.8(2)
C5 Rh1 C3 C4 -38.6(2)
N2 Rh1 C3 C4 127.5(2)
I1 Rh1 C3 C4 23.9(2)
N1 Rh1 C3 C8 87.3(4)
C2 Rh1 C3 C8 118.9(4)
C1 Rh1 C3 C8 157.7(4)
C5 Rh1 C3 C8 -160.2(4)
C4 Rh1 C3 C8 -121.5(4)
N2 Rh1 C3 C8 5.9(3)
I1 Rh1 C3 C8 -97.6(3)
C2 C3 C4 C5 3.2(4)
C8 C3 C4 C5 -172.6(3)
Rh1 C3 C4 C5 61.9(2)
C2 C3 C4 C9 178.3(3)
C8 C3 C4 C9 2.6(6)
Rh1 C3 C4 C9 -122.9(4)
C2 C3 C4 Rh1 -58.8(2)
C8 C3 C4 Rh1 125.5(3)
N1 Rh1 C4 C3 93.9(4)
C2 Rh1 C4 C3 36.70(18)
C1 Rh1 C4 C3 80.1(2)
C5 Rh1 C4 C3 116.5(3)
N2 Rh1 C4 C3 -63.5(2)
I1 Rh1 C4 C3 -163.56(17)
N1 Rh1 C4 C5 -22.6(5)
C2 Rh1 C4 C5 -79.8(2)
C1 Rh1 C4 C5 -36.4(2)
N2 Rh1 C4 C5 -180.0(2)
C3 Rh1 C4 C5 -116.5(3)
I1 Rh1 C4 C5 79.9(2)
N1 Rh1 C4 C9 -142.7(4)
C2 Rh1 C4 C9 160.1(5)
C1 Rh1 C4 C9 -156.4(5)
C5 Rh1 C4 C9 -120.0(5)
N2 Rh1 C4 C9 60.0(4)
C3 Rh1 C4 C9 123.4(5)
I1 Rh1 C4 C9 -40.1(4)
C2 C1 C5 C4 -0.1(4)
C6 C1 C5 C4 176.5(4)
Rh1 C1 C5 C4 -60.6(2)
C2 C1 C5 C10 -174.8(4)
C6 C1 C5 C10 1.8(6)
Rh1 C1 C5 C10 124.8(4)
C2 C1 C5 Rh1 60.5(2)
C6 C1 C5 Rh1 -123.0(4)
C3 C4 C5 C1 -1.9(4)
C9 C4 C5 C1 -177.2(4)
Rh1 C4 C5 C1 60.7(2)
C3 C4 C5 C10 172.7(4)
C9 C4 C5 C10 -2.6(6)
Rh1 C4 C5 C10 -124.7(4)
C3 C4 C5 Rh1 -62.5(2)
C9 C4 C5 Rh1 122.1(4)
N1 Rh1 C5 C1 52.5(3)
C2 Rh1 C5 C1 -38.0(2)
C4 Rh1 C5 C1 -119.1(3)
N2 Rh1 C5 C1 -119.0(3)
C3 Rh1 C5 C1 -80.9(2)
I1 Rh1 C5 C1 136.6(2)
N1 Rh1 C5 C4 171.59(19)
C2 Rh1 C5 C4 81.1(2)
C1 Rh1 C5 C4 119.1(3)
N2 Rh1 C5 C4 0.0(5)
C3 Rh1 C5 C4 38.1(2)
I1 Rh1 C5 C4 -104.3(2)
N1 Rh1 C5 C10 -67.5(5)
C2 Rh1 C5 C10 -158.0(5)
C1 Rh1 C5 C10 -120.1(6)
C4 Rh1 C5 C10 120.9(6)
N2 Rh1 C5 C10 120.9(5)
C3 Rh1 C5 C10 159.0(5)
I1 Rh1 C5 C10 16.5(5)
N1 C11 C12 N2 53.1(3)
C13 C11 C12 N2 176.4(2)
N1 C11 C12 C19 176.9(2)
C13 C11 C12 C19 -59.8(3)
N1 C11 C13 C14 68.8(4)
C12 C11 C13 C14 -52.6(4)
N1 C11 C13 C18 -108.5(3)
C12 C11 C13 C18 130.1(3)
C18 C13 C14 C15 1.0(5)
C11 C13 C14 C15 -176.3(3)
C13 C14 C15 C16 0.1(5)
C14 C15 C16 C17 -0.9(5)
C15 C16 C17 C18 0.5(6)
C16 C17 C18 C13 0.6(6)
C14 C13 C18 C17 -1.4(5)
C11 C13 C18 C17 176.0(3)
N2 C12 C19 C24 54.3(4)
C11 C12 C19 C24 -64.9(4)
N2 C12 C19 C20 -125.8(3)
C11 C12 C19 C20 115.0(3)
C24 C19 C20 C21 -0.2(6)
C12 C19 C20 C21 179.9(4)
C19 C20 C21 C22 0.5(7)
C20 C21 C22 C23 -1.0(7)
C21 C22 C23 C24 1.1(6)
C20 C19 C24 C23 0.3(5)
C12 C19 C24 C23 -179.8(3)
C22 C23 C24 C19 -0.8(6)
C30 C25 C26 C27 2.6(5)
S1 C25 C26 C27 -175.8(3)
C25 C26 C27 C28 -0.9(5)
C26 C27 C28 C29 -0.8(5)
C26 C27 C28 C31 177.3(3)
C27 C28 C29 C30 1.0(5)
C31 C28 C29 C30 -177.2(3)
C28 C29 C30 C25 0.7(5)
C26 C25 C30 C29 -2.4(5)
S1 C25 C30 C29 175.9(3)
C13 C11 N1 Rh1 -169.99(19)
C12 C11 N1 Rh1 -45.2(3)
C2 Rh1 N1 C11 -88.6(2)
C1 Rh1 N1 C11 -127.9(2)
C5 Rh1 N1 C11 -157.3(2)
C4 Rh1 N1 C11 -140.4(4)
N2 Rh1 N1 C11 19.40(19)
C3 Rh1 N1 C11 -68.9(3)
I1 Rh1 N1 C11 114.44(19)
C19 C12 N2 S1 65.3(3)
C11 C12 N2 S1 -174.16(19)
C19 C12 N2 Rh1 -157.4(2)
C11 C12 N2 Rh1 -36.8(3)
N1 Rh1 N2 C12 10.52(18)
C2 Rh1 N2 C12 111.66(19)
C1 Rh1 N2 C12 96.6(3)
C5 Rh1 N2 C12 -176.6(3)
C4 Rh1 N2 C12 -176.61(19)
C3 Rh1 N2 C12 149.31(19)
I1 Rh1 N2 C12 -72.61(18)
N1 Rh1 N2 S1 145.79(17)
C2 Rh1 N2 S1 -113.07(16)
C1 Rh1 N2 S1 -128.1(2)
C5 Rh1 N2 S1 -41.4(4)
C4 Rh1 N2 S1 -41.3(2)
C3 Rh1 N2 S1 -75.42(17)
I1 Rh1 N2 S1 62.66(15)
C12 N2 S1 O1 166.2(2)
Rh1 N2 S1 O1 31.7(2)
C12 N2 S1 O2 34.6(2)
Rh1 N2 S1 O2 -99.93(17)
C12 N2 S1 C25 -79.9(2)
Rh1 N2 S1 C25 145.61(15)
C30 C25 S1 O1 49.7(3)
C26 C25 S1 O1 -131.9(3)
C30 C25 S1 O2 174.1(3)
C26 C25 S1 O2 -7.5(3)
C30 C25 S1 N2 -65.8(3)
C26 C25 S1 N2 112.5(3)
